data_4310523
loop_
_publ_author_name
'Sergei Fokin'
'Victor Ovcharenko'
'Galina Romanenko'
'Vladimir Ikorskii'

_publ_section_title
;
 Problem of a Wide Variety of Products in the Cu(hfac)2-Nitroxide System
;
_journal_name_full 'Inorganic Chemistry'
_journal_page_first 969
_journal_page_last 977
_journal_paper_doi 10.1021/ic034964d
_journal_volume 43
_journal_year 2004
_chemical_formula_sum 'C21 H19 Cu F12 N4 O6'
_chemical_formula_weight 714.94
_space_group_IT_number 14
_symmetry_cell_setting monoclinic
_symmetry_space_group_name_Hall '-P 2yn'
_symmetry_space_group_name_H-M 'P 1 21/n 1'
_atom_sites_solution_hydrogens geom
_atom_sites_solution_primary direct
_atom_sites_solution_secondary difmap
_audit_creation_method SHELXL-97
_cell_angle_alpha 90.00
_cell_angle_beta 108.460(10)
_cell_angle_gamma 90.00
_cell_formula_units_Z 4
_cell_length_a 12.287(2)
_cell_length_b 16.181(4)
_cell_length_c 15.631(2)
_cell_measurement_temperature 293(2)
_cell_volume 2947.8(10)
_computing_cell_refinement 'Bruker XSCANS'
_computing_data_collection 'Bruker XSCANS'
_computing_data_reduction 'Bruker SHELXTL'
_computing_molecular_graphics 'Bruker SHELXTL'
_computing_publication_material 'Bruker SHELXTL'
_computing_structure_refinement 'SHELXL-97 (Sheldrick, 1997)'
_computing_structure_solution 'SHELXS-97 (Sheldrick, 1990)'
_diffrn_ambient_temperature 293(2)
_diffrn_measured_fraction_theta_full 0.999
_diffrn_measured_fraction_theta_max 0.999
_diffrn_measurement_device_type 'Bruker P4'
_diffrn_measurement_method '\w scans'
_diffrn_radiation_monochromator graphite
_diffrn_radiation_source 'fine-focus sealed tube'
_diffrn_radiation_type MoK\a
_diffrn_radiation_wavelength 0.71069
_diffrn_reflns_av_R_equivalents 0.0300
_diffrn_reflns_av_sigmaI/netI 0.0595
_diffrn_reflns_limit_h_max 0
_diffrn_reflns_limit_h_min -14
_diffrn_reflns_limit_k_max 5
_diffrn_reflns_limit_k_min -19
_diffrn_reflns_limit_l_max 18
_diffrn_reflns_limit_l_min -17
_diffrn_reflns_number 5449
_diffrn_reflns_theta_full 25.00
_diffrn_reflns_theta_max 25.00
_diffrn_reflns_theta_min 1.85
_exptl_absorpt_coefficient_mu 0.858
_exptl_absorpt_correction_T_max 0.3613
_exptl_absorpt_correction_T_min 0.3234
_exptl_absorpt_correction_type empirical
_exptl_crystal_density_diffrn 1.611
_exptl_crystal_density_method 'not measured'
_exptl_crystal_F_000 1432
_refine_diff_density_max 0.954
_refine_diff_density_min -0.513
_refine_diff_density_rms 0.087
_refine_ls_extinction_coef 0.0012(9)
_refine_ls_extinction_expression Fc^*^=kFc[1+0.001xFc^2^\l^3^/sin(2\q)]^-1/4^
_refine_ls_extinction_method SHELXL
_refine_ls_goodness_of_fit_ref 1.043
_refine_ls_hydrogen_treatment mixed
_refine_ls_matrix_type full
_refine_ls_number_parameters 474
_refine_ls_number_reflns 5191
_refine_ls_number_restraints 0
_refine_ls_restrained_S_all 1.043
_refine_ls_R_factor_all 0.1178
_refine_ls_R_factor_gt 0.0742
_refine_ls_shift/su_max 0.015
_refine_ls_shift/su_mean 0.001
_refine_ls_structure_factor_coef Fsqd
_refine_ls_weighting_details 'calc w=1/[\s^2^(Fo^2^)+(0.1582P)^2^+0.0000P] where P=(Fo^2^+2Fc^2^)/3'
_refine_ls_weighting_scheme calc
_refine_ls_wR_factor_gt 0.2106
_refine_ls_wR_factor_ref 0.2536
_reflns_number_gt 3050
_reflns_number_total 5191
_reflns_threshold_expression >2sigma(I)
_cod_data_source_file ic034964dsi20030813_090632_01.cif
_cod_data_source_block zz
_cod_depositor_comments
;
The following automatic conversions were performed:
'_symmetry_cell_setting' value 'Monoclinic' changed to 'monoclinic'
according to '/home/saulius/struct/CIF-dictionaries/cif_core.dic'
dictionary named 'cif_core.dic' version 2.4.1 from 2010-06-29.

Automatic conversion script
Id: cif_fix_enum 1527 2010-12-29 10:47:43Z saulius 

The following automatic conversions were performed:

data name '_atom_site_symetry_multiplicity' was replaced with
'_atom_site_symmetry_multiplicity' as specified in the replacement
file 'data/replacement-values/replacement_tags.lst'.

Automatic conversion script
Id: cif_correct_tags 9268 2022-04-12 08:56:07Z antanas 
;
_cod_database_code 4310523

loop_
_symmetry_equiv_pos_as_xyz
'x, y, z'
'-x+1/2, y+1/2, -z+1/2'
'-x, -y, -z'
'x-1/2, -y-1/2, z-1/2'

loop_
_atom_site_label
_atom_site_type_symbol
_atom_site_fract_x
_atom_site_fract_y
_atom_site_fract_z
_atom_site_U_iso_or_equiv
_atom_site_adp_type
_atom_site_occupancy
_atom_site_symmetry_multiplicity
_atom_site_calc_flag
_atom_site_refinement_flags
_atom_site_disorder_assembly
_atom_site_disorder_group
Cu Cu 0.82016(6) 0.07318(5) 0.70560(5) 0.0597(3) Uani 1 1 d . . .
O1 O 0.8855(4) 0.1041(3) 0.8312(3) 0.0650(11) Uani 1 1 d . . .
C1 C 1.0206(9) 0.1339(7) 0.9682(6) 0.111(3) Uani 1 1 d . . .
F1 F 1.0431(17) 0.0865(6) 1.0316(5) 0.300(9) Uani 1 1 d . . .
F2 F 1.1134(9) 0.1722(8) 0.9929(6) 0.236(5) Uani 1 1 d . . .
F3 F 0.9525(9) 0.1824(11) 0.9788(7) 0.333(10) Uani 1 1 d . . .
C2 C 0.9879(6) 0.0935(5) 0.8768(5) 0.0754(19) Uani 1 1 d . . .
C3 C 1.0730(6) 0.0516(5) 0.8537(5) 0.085(2) Uani 1 1 d . . .
H3A H 1.180(8) 0.035(6) 0.902(6) 0.13(3) Uiso 1 1 d . . .
C4 C 1.0505(5) 0.0147(4) 0.7706(5) 0.0703(17) Uani 1 1 d . . .
F4 F 1.1662(13) -0.0018(10) 0.6827(13) 0.339(11) Uani 1 1 d . . .
F5 F 1.2433(6) -0.0257(8) 0.8047(8) 0.253(6) Uani 1 1 d . . .
F6 F 1.1239(7) -0.1019(6) 0.7246(10) 0.257(7) Uani 1 1 d . . .
O2 O 0.9593(3) 0.0156(3) 0.7049(3) 0.0672(11) Uani 1 1 d . . .
O3 O 0.6848(3) 0.1346(3) 0.7109(3) 0.0682(11) Uani 1 1 d . . .
C5 C 1.1448(8) -0.0320(8) 0.7511(9) 0.116(3) Uani 1 1 d . . .
C6 C 0.5010(6) 0.1893(6) 0.6722(6) 0.090(2) Uani 1 1 d . . .
F7 F 0.4782(6) 0.1488(6) 0.7363(4) 0.183(4) Uani 1 1 d . . .
F8 F 0.5307(5) 0.2623(5) 0.6989(7) 0.192(4) Uani 1 1 d . . .
F9 F 0.4038(4) 0.1957(4) 0.6068(4) 0.1256(19) Uani 1 1 d . . .
C7 C 0.5958(5) 0.1449(4) 0.6468(4) 0.0631(15) Uani 1 1 d . . .
C8 C 0.5767(6) 0.1230(5) 0.5578(5) 0.0724(19) Uani 1 1 d . . .
H8A H 0.517(6) 0.117(5) 0.523(5) 0.08(2) Uiso 1 1 d . . .
C9 C 0.6575(5) 0.0839(4) 0.5283(4) 0.0590(14) Uani 1 1 d . . .
C10 C 0.6291(6) 0.0668(5) 0.4276(5) 0.0761(19) Uani 1 1 d . . .
F10 F 0.6741(6) 0.1185(4) 0.3885(3) 0.143(2) Uani 1 1 d . . .
F11 F 0.6670(6) -0.0080(4) 0.4149(3) 0.134(2) Uani 1 1 d . . .
F12 F 0.5169(5) 0.0607(4) 0.3851(3) 0.137(2) Uani 1 1 d . . .
O4 O 0.7562(4) 0.0618(3) 0.5746(3) 0.0682(11) Uani 1 1 d . . .
O01 O 0.6292(7) -0.0575(4) 0.9659(4) 0.117(2) Uani 1 1 d . . .
N1 N 0.5908(6) -0.1305(3) 0.9402(4) 0.0801(16) Uani 1 1 d . . .
C01 C 0.5395(8) -0.1845(5) 0.9952(6) 0.090(2) Uani 1 1 d . . .
C011 C 0.6427(11) -0.2086(8) 1.0803(7) 0.114(3) Uani 1 1 d . . .
H01A H 0.676(6) -0.155(5) 1.108(5) 0.08(2) Uiso 1 1 d . . .
H01B H 0.614(8) -0.254(6) 1.116(7) 0.12(3) Uiso 1 1 d . . .
H01C H 0.690(7) -0.257(5) 1.040(6) 0.12(3) Uiso 1 1 d . . .
C012 C 0.4493(15) -0.1338(8) 1.0214(11) 0.132(5) Uani 1 1 d . . .
H01D H 0.538(13) -0.142(9) 1.059(9) 0.18(5) Uiso 1 1 d . . .
H01E H 0.362(7) -0.133(5) 0.959(5) 0.10(3) Uiso 1 1 d . . .
H01F H 0.414(12) -0.160(9) 1.049(9) 0.18(6) Uiso 1 1 d . . .
C02 C 0.4938(6) -0.2577(5) 0.9290(5) 0.0781(19) Uani 1 1 d . . .
C021 C 0.5089(12) -0.3425(6) 0.9699(8) 0.102(3) Uani 1 1 d . . .
H02A H 0.456(9) -0.390(8) 0.923(7) 0.16(4) Uiso 1 1 d . . .
H02B H 0.591(7) -0.334(5) 1.006(5) 0.09(3) Uiso 1 1 d . . .
H02C H 0.469(9) -0.334(7) 1.011(7) 0.15(4) Uiso 1 1 d . . .
C022 C 0.3720(9) -0.2465(12) 0.8673(11) 0.127(4) Uani 1 1 d . . .
H02D H 0.355(8) -0.301(6) 0.839(6) 0.11(4) Uiso 1 1 d . . .
H02E H 0.316(8) -0.258(5) 0.895(6) 0.11(3) Uiso 1 1 d . . .
H02F H 0.357(8) -0.205(6) 0.842(6) 0.09(4) Uiso 1 1 d . . .
N2 N 0.5664(4) -0.2476(3) 0.8680(4) 0.0639(13) Uani 1 1 d . . .
O02 O 0.5676(4) -0.3030(3) 0.8091(3) 0.0774(13) Uani 1 1 d . . .
C03 C 0.6088(5) -0.1721(4) 0.8711(4) 0.0636(15) Uani 1 1 d . . .
C04 C 0.6639(5) -0.1392(4) 0.8095(4) 0.0579(14) Uani 1 1 d . . .
C05 C 0.7012(6) -0.0583(4) 0.8040(4) 0.0627(16) Uani 1 1 d . . .
H05A H 0.701(5) -0.012(4) 0.837(4) 0.064(18) Uiso 1 1 d . . .
N3 N 0.7444(4) -0.0506(3) 0.7377(3) 0.0628(13) Uani 1 1 d . . .
N4 N 0.7357(4) -0.1257(3) 0.6992(3) 0.0593(12) Uani 1 1 d . . .
C4N C 0.7767(9) -0.1406(6) 0.6230(6) 0.081(2) Uani 1 1 d . . .
H4NA H 0.765(7) -0.200(6) 0.605(5) 0.10(3) Uiso 1 1 d . . .
H4NB H 0.801(10) -0.079(7) 0.601(7) 0.14(4) Uiso 1 1 d . . .
H4NC H 0.841(6) -0.126(5) 0.632(5) 0.07(2) Uiso 1 1 d . . .
C06 C 0.6878(5) -0.1804(4) 0.7408(4) 0.0597(15) Uani 1 1 d . . .
H06A H 0.677(5) -0.236(4) 0.723(4) 0.064(17) Uiso 1 1 d . . .

loop_
_atom_site_aniso_label
_atom_site_aniso_U_11
_atom_site_aniso_U_22
_atom_site_aniso_U_33
_atom_site_aniso_U_23
_atom_site_aniso_U_13
_atom_site_aniso_U_12
Cu 0.0526(5) 0.0679(6) 0.0551(5) 0.0000(3) 0.0123(3) 0.0079(3)
O1 0.063(3) 0.071(3) 0.060(2) 0.000(2) 0.018(2) 0.003(2)
C1 0.096(6) 0.134(8) 0.071(5) -0.024(6) -0.019(5) 0.017(6)
F1 0.61(3) 0.185(8) 0.072(4) -0.021(5) 0.060(8) -0.121(13)
F2 0.219(9) 0.304(13) 0.177(8) -0.142(9) 0.052(7) -0.098(9)
F3 0.198(8) 0.55(2) 0.166(8) -0.222(12) -0.067(6) 0.177(12)
C2 0.071(4) 0.075(4) 0.066(4) 0.007(3) 0.002(3) 0.006(3)
C3 0.063(4) 0.098(6) 0.080(5) -0.007(4) 0.002(4) 0.014(4)
C4 0.056(4) 0.062(4) 0.087(5) 0.000(3) 0.015(3) 0.005(3)
F4 0.282(15) 0.39(2) 0.47(2) 0.210(18) 0.297(17) 0.223(15)
F5 0.085(4) 0.324(13) 0.294(11) -0.166(10) -0.020(6) 0.082(6)
F6 0.129(6) 0.168(7) 0.49(2) -0.160(11) 0.115(9) 0.008(6)
O2 0.055(2) 0.066(3) 0.076(3) -0.005(2) 0.015(2) 0.003(2)
O3 0.060(2) 0.078(3) 0.066(3) 0.006(2) 0.018(2) 0.008(2)
C5 0.071(5) 0.113(8) 0.153(9) 0.008(7) 0.017(6) 0.032(5)
C6 0.062(4) 0.122(7) 0.082(5) -0.011(5) 0.016(4) 0.022(4)
F7 0.157(6) 0.299(11) 0.132(5) 0.057(6) 0.104(5) 0.088(6)
F8 0.095(4) 0.162(6) 0.295(10) -0.131(7) 0.029(5) 0.026(4)
F9 0.060(3) 0.169(5) 0.142(4) -0.008(4) 0.023(3) 0.033(3)
C7 0.052(3) 0.064(4) 0.074(4) 0.005(3) 0.021(3) 0.001(3)
C8 0.055(4) 0.084(5) 0.072(4) 0.000(4) 0.012(3) 0.006(4)
C9 0.057(3) 0.062(4) 0.055(3) 0.012(3) 0.014(3) -0.006(3)
C10 0.062(4) 0.091(5) 0.067(4) 0.010(4) 0.009(3) 0.001(4)
F10 0.205(6) 0.158(5) 0.074(3) 0.005(3) 0.056(4) -0.073(5)
F11 0.152(5) 0.149(5) 0.083(3) -0.027(3) 0.011(3) 0.026(4)
F12 0.094(4) 0.217(7) 0.078(3) -0.009(3) -0.006(3) -0.008(4)
O4 0.058(2) 0.086(3) 0.062(2) 0.005(2) 0.021(2) 0.010(2)
O01 0.185(7) 0.078(4) 0.117(5) -0.019(3) 0.090(5) -0.006(4)
N1 0.111(5) 0.057(3) 0.091(4) -0.006(3) 0.057(4) 0.007(3)
C01 0.115(6) 0.074(5) 0.107(6) 0.012(4) 0.072(5) 0.017(4)
C011 0.158(10) 0.096(7) 0.084(6) 0.013(5) 0.035(6) -0.001(7)
C012 0.159(13) 0.120(9) 0.165(12) 0.031(8) 0.116(12) 0.055(8)
C02 0.075(4) 0.079(5) 0.095(5) 0.010(4) 0.048(4) 0.018(4)
C021 0.142(10) 0.074(5) 0.120(8) 0.006(5) 0.083(8) -0.008(6)
C022 0.069(6) 0.156(14) 0.159(12) 0.023(12) 0.041(7) 0.016(7)
N2 0.064(3) 0.060(3) 0.071(3) 0.001(3) 0.025(3) 0.004(2)
O02 0.091(3) 0.059(3) 0.087(3) -0.010(2) 0.037(3) -0.002(2)
C03 0.070(4) 0.059(4) 0.066(4) 0.004(3) 0.028(3) 0.011(3)
C04 0.061(3) 0.056(4) 0.057(3) 0.001(3) 0.020(3) 0.010(3)
C05 0.074(4) 0.058(4) 0.058(3) -0.008(3) 0.023(3) -0.003(3)
N3 0.064(3) 0.064(3) 0.061(3) -0.004(2) 0.019(2) -0.003(2)
N4 0.062(3) 0.055(3) 0.060(3) -0.002(2) 0.020(2) 0.008(2)
C4N 0.096(6) 0.078(6) 0.080(5) -0.009(4) 0.046(5) -0.007(5)
C06 0.063(4) 0.052(4) 0.060(3) -0.003(3) 0.014(3) 0.003(3)

loop_
_atom_type_symbol
_atom_type_description
_atom_type_scat_dispersion_real
_atom_type_scat_dispersion_imag
_atom_type_scat_source
C C 0.0033 0.0016 'International Tables Vol C Tables 4.2.6.8 and 6.1.1.4'
H H 0.0000 0.0000 'International Tables Vol C Tables 4.2.6.8 and 6.1.1.4'
N N 0.0061 0.0033 'International Tables Vol C Tables 4.2.6.8 and 6.1.1.4'
O O 0.0106 0.0060 'International Tables Vol C Tables 4.2.6.8 and 6.1.1.4'
F F 0.0171 0.0103 'International Tables Vol C Tables 4.2.6.8 and 6.1.1.4'
Cu Cu 0.3201 1.2651 'International Tables Vol C Tables 4.2.6.8 and 6.1.1.4'

loop_
_geom_angle_atom_site_label_1
_geom_angle_atom_site_label_2
_geom_angle_atom_site_label_3
_geom_angle
_geom_angle_site_symmetry_1
_geom_angle_site_symmetry_3
_geom_angle_publ_flag
O1 Cu O2 92.64(18) . . ?
O1 Cu O4 170.33(19) . . ?
O2 Cu O4 90.64(18) . . ?
O1 Cu O3 84.92(18) . . ?
O2 Cu O3 177.23(18) . . ?
O4 Cu O3 91.57(17) . . ?
O1 Cu N3 93.99(18) . . ?
O2 Cu N3 90.08(18) . . ?
O4 Cu N3 95.11(18) . . ?
O3 Cu N3 91.40(18) . . ?
C2 O1 Cu 124.4(5) . . ?
F3 C1 F1 106.9(14) . . ?
F3 C1 F2 104.0(12) . . ?
F1 C1 F2 96.5(10) . . ?
F3 C1 C2 115.3(8) . . ?
F1 C1 C2 115.1(10) . . ?
F2 C1 C2 116.9(10) . . ?
O1 C2 C3 128.8(7) . . ?
O1 C2 C1 113.7(7) . . ?
C3 C2 C1 117.5(7) . . ?
C4 C3 C2 121.0(6) . . ?
O2 C4 C3 128.8(6) . . ?
O2 C4 C5 112.8(7) . . ?
C3 C4 C5 118.4(7) . . ?
C4 O2 Cu 123.8(4) . . ?
C7 O3 Cu 125.3(4) . . ?
F6 C5 F5 111.5(10) . . ?
F6 C5 F4 98.6(14) . . ?
F5 C5 F4 96.9(13) . . ?
F6 C5 C4 116.8(10) . . ?
F5 C5 C4 118.3(11) . . ?
F4 C5 C4 110.9(9) . . ?
F8 C6 F7 109.0(9) . . ?
F8 C6 F9 106.2(8) . . ?
F7 C6 F9 106.0(8) . . ?
F8 C6 C7 111.2(7) . . ?
F7 C6 C7 109.4(7) . . ?
F9 C6 C7 114.8(7) . . ?
O3 C7 C8 127.2(6) . . ?
O3 C7 C6 113.9(6) . . ?
C8 C7 C6 118.9(6) . . ?
C9 C8 C7 123.1(6) . . ?
O4 C9 C8 127.5(6) . . ?
O4 C9 C10 114.1(6) . . ?
C8 C9 C10 118.4(6) . . ?
F10 C10 F12 110.5(7) . . ?
F10 C10 F11 107.6(7) . . ?
F12 C10 F11 102.4(7) . . ?
F10 C10 C9 112.8(6) . . ?
F12 C10 C9 113.1(6) . . ?
F11 C10 C9 110.0(6) . . ?
C9 O4 Cu 124.9(4) . . ?
O01 N1 C03 124.8(6) . . ?
O01 N1 C01 122.4(6) . . ?
C03 N1 C01 111.9(6) . . ?
N1 C01 C012 108.2(7) . . ?
N1 C01 C02 101.1(6) . . ?
C012 C01 C02 116.4(10) . . ?
N1 C01 C011 105.0(7) . . ?
C012 C01 C011 111.3(10) . . ?
C02 C01 C011 113.5(7) . . ?
C021 C02 N2 110.6(6) . . ?
C021 C02 C022 110.2(10) . . ?
N2 C02 C022 104.3(8) . . ?
C021 C02 C01 116.3(8) . . ?
N2 C02 C01 100.1(6) . . ?
C022 C02 C01 114.1(9) . . ?
O02 N2 C03 125.1(5) . . ?
O02 N2 C02 121.3(5) . . ?
C03 N2 C02 112.5(5) . . ?
N2 O02 Cu 139.4(4) . 2_646 ?
N2 C03 N1 109.2(6) . . ?
N2 C03 C04 125.4(6) . . ?
N1 C03 C04 125.4(6) . . ?
C06 C04 C05 104.5(6) . . ?
C06 C04 C03 127.1(6) . . ?
C05 C04 C03 128.3(6) . . ?
N3 C05 C04 111.2(6) . . ?
C05 N3 N4 105.8(5) . . ?
C05 N3 Cu 122.8(4) . . ?
N4 N3 Cu 131.4(4) . . ?
C06 N4 N3 111.4(5) . . ?
C06 N4 C4N 127.5(6) . . ?
N3 N4 C4N 121.1(6) . . ?
N4 C06 C04 107.1(6) . . ?

loop_
_geom_bond_atom_site_label_1
_geom_bond_atom_site_label_2
_geom_bond_distance
_geom_bond_site_symmetry_2
_geom_bond_publ_flag
Cu O1 1.936(4) . ?
Cu O2 1.950(4) . ?
Cu O4 1.956(4) . ?
Cu O3 1.962(4) . ?
Cu N3 2.329(5) . ?
O1 C2 1.245(8) . ?
C1 F3 1.197(12) . ?
C1 F1 1.213(12) . ?
C1 F2 1.247(13) . ?
C1 C2 1.506(11) . ?
C2 C3 1.386(11) . ?
C3 C4 1.376(10) . ?
C4 O2 1.258(7) . ?
C4 C5 1.494(12) . ?
F4 C5 1.275(14) . ?
F5 C5 1.239(12) . ?
F6 C5 1.204(13) . ?
O3 C7 1.239(7) . ?
C6 F8 1.268(11) . ?
C6 F7 1.300(11) . ?
C6 F9 1.307(8) . ?
C6 C7 1.523(9) . ?
C7 C8 1.381(9) . ?
C8 C9 1.375(9) . ?
C9 O4 1.252(7) . ?
C9 C10 1.525(9) . ?
C10 F10 1.263(9) . ?
C10 F12 1.331(8) . ?
C10 F11 1.333(9) . ?
O01 N1 1.287(8) . ?
N1 C03 1.349(8) . ?
N1 C01 1.498(9) . ?
C01 C012 1.537(12) . ?
C01 C02 1.556(12) . ?
C01 C011 1.569(14) . ?
C02 C021 1.500(11) . ?
C02 N2 1.507(8) . ?
C02 C022 1.514(14) . ?
N2 O02 1.288(6) . ?
N2 C03 1.322(8) . ?
O02 Cu 2.484(5) 2_646 ?
C03 C04 1.443(8) . ?
C04 C06 1.372(8) . ?
C04 C05 1.398(9) . ?
C05 N3 1.311(8) . ?
N3 N4 1.346(7) . ?
N4 C06 1.340(8) . ?
N4 C4N 1.453(9) . ?
